data_1545894
loop_
_publ_author_name
'Jin, Xiaodong'
'Davies, Robert P.'

_publ_section_title
;
 Copper-catalysed aromatic-Finkelstein reactions with amine-based ligand
 systems
;
_journal_name_full 'Catal. Sci. Technol.'
_journal_paper_doi 10.1039/C7CY00538E
_journal_year 2017
_chemical_formula_moiety '2(C8 H26 Cu N6), C4 H13 N3, 4(I)'
_chemical_formula_sum 'C20 H65 Cu2 I4 N15'
_chemical_formula_weight 1150.55
_space_group_crystal_system orthorhombic
_space_group_IT_number 19
_space_group_name_Hall 'P 2ac 2ab'
_space_group_name_H-M_alt 'P 21 21 21'
_symmetry_space_group_name_Hall 'P 2ac 2ab'
_symmetry_space_group_name_H-M 'P 21 21 21'
_atom_sites_solution_hydrogens mixed
_audit_creation_method SHELXL-2014/7
_audit_update_record
;
2017-03-17 deposited with the CCDC.
2017-04-21 downloaded from the CCDC.
;
_cell_angle_alpha 90
_cell_angle_beta 90
_cell_angle_gamma 90
_cell_formula_units_Z 4
_cell_length_a 9.18796(19)
_cell_length_b 12.5494(3)
_cell_length_c 35.7355(7)
_cell_measurement_reflns_used 4708
_cell_measurement_temperature 173(2)
_cell_measurement_theta_max 27.4250
_cell_measurement_theta_min 2.9360
_cell_volume 4120.42(15)
_computing_cell_refinement 'CrysAlisPro, Agilent Technologies'
_computing_data_collection 'CrysAlisPro, Agilent Technologies'
_computing_data_reduction 'CrysAlisPro, Agilent Technologies'
_computing_molecular_graphics 'Bruker SHELXTL'
_computing_publication_material 'CIFTAB-2014 (Sheldrick, 2014)'
_computing_structure_refinement 'SHELXL-2014/7 (Sheldrick, 2014)'
_computing_structure_solution 'SHELXS-2014 (Sheldrick, 2014)'
_diffrn_ambient_temperature 173(2)
_diffrn_detector_area_resol_mean 16.0382
_diffrn_measured_fraction_theta_full 0.988
_diffrn_measured_fraction_theta_max 0.808
_diffrn_measurement_device_type 'Agilent Xcalibur 3 E'
_diffrn_measurement_method 'omega scans'
_diffrn_radiation_type MoK\a
_diffrn_radiation_wavelength 0.71073
_diffrn_reflns_av_R_equivalents 0.0179
_diffrn_reflns_av_unetI/netI 0.0482
_diffrn_reflns_Laue_measured_fraction_full 0.988
_diffrn_reflns_Laue_measured_fraction_max 0.808
_diffrn_reflns_limit_h_max 7
_diffrn_reflns_limit_h_min -11
_diffrn_reflns_limit_k_max 16
_diffrn_reflns_limit_k_min -16
_diffrn_reflns_limit_l_max 42
_diffrn_reflns_limit_l_min -21
_diffrn_reflns_number 9736
_diffrn_reflns_point_group_measured_fraction_full 0.883
_diffrn_reflns_point_group_measured_fraction_max 0.698
_diffrn_reflns_theta_full 25.242
_diffrn_reflns_theta_max 28.309
_diffrn_reflns_theta_min 2.357
_diffrn_source 'Enhance (Mo) X-ray Source'
_exptl_absorpt_coefficient_mu 4.062
_exptl_absorpt_correction_T_max 0.757
_exptl_absorpt_correction_T_min 0.518
_exptl_absorpt_correction_type analytical
_exptl_absorpt_process_details
; 
CrysAlisPro, Agilent Technologies, 
Version 1.171.37.35 (release 13-08-2014 CrysAlis171 .NET) 
(compiled Aug 13 2014,18:06:01) 
Analytical numeric absorption correction using a multifaceted crystal 
model based on expressions derived by R.C. Clark & J.S. Reid. 
(Clark, R. C. & Reid, J. S. (1995). Acta Cryst. A51, 887-897) 
Empirical absorption correction using spherical harmonics, 
implemented in SCALE3 ABSPACK scaling algorithm. 
;
_exptl_crystal_colour Blue
_exptl_crystal_density_diffrn 1.855
_exptl_crystal_description plates
_exptl_crystal_F_000 2240
_exptl_crystal_size_max 0.28
_exptl_crystal_size_mid 0.24
_exptl_crystal_size_min 0.08
_refine_diff_density_max 0.490
_refine_diff_density_min -0.578
_refine_diff_density_rms 0.101
_refine_ls_abs_structure_details
; 
 Flack x determined using 2143 quotients [(I+)-(I-)]/[(I+)+(I-)] 
 (Parsons, Flack and Wagner, Acta Cryst. B69 (2013) 249-259). 
;
_refine_ls_abs_structure_Flack -0.018(15)
_refine_ls_extinction_method none
_refine_ls_goodness_of_fit_ref 1.003
_refine_ls_hydrogen_treatment constr
_refine_ls_matrix_type full
_refine_ls_number_parameters 383
_refine_ls_number_reflns 7172
_refine_ls_number_restraints 50
_refine_ls_restrained_S_all 1.018
_refine_ls_R_factor_all 0.0351
_refine_ls_R_factor_gt 0.0296
_refine_ls_shift/su_max 0.002
_refine_ls_shift/su_mean 0.000
_refine_ls_structure_factor_coef Fsqd
_refine_ls_weighting_details 'w=1/[\s^2^(Fo^2^)+(0.0090P)^2^] where P=(Fo^2^+2Fc^2^)/3'
_refine_ls_weighting_scheme calc
_refine_ls_wR_factor_gt 0.0423
_refine_ls_wR_factor_ref 0.0441
_reflns_Friedel_coverage 0.545
_reflns_Friedel_fraction_full 0.746
_reflns_Friedel_fraction_max 0.559
_reflns_number_gt 6516
_reflns_number_total 7172
_reflns_threshold_expression 'I > 2\s(I)'
_cod_data_source_file c7cy00538e2.cif
_cod_data_source_block CuL19_2-I2
_cod_original_cell_volume 4120.43(14)
_cod_database_code 1545894
_shelx_shelxl_version_number 2014/7
_shelx_space_group_comment
; 
The symmetry employed for this shelxl refinement is uniquely defined 
by the following loop, which should always be used as a source of 
symmetry information in preference to the above space-group names. 
They are only intended as comments. 
;

loop_
_space_group_symop_operation_xyz
'x, y, z'
'-x+1/2, -y, z+1/2'
'-x, y+1/2, -z+1/2'
'x+1/2, -y+1/2, -z'

loop_
_atom_site_label
_atom_site_type_symbol
_atom_site_fract_x
_atom_site_fract_y
_atom_site_fract_z
_atom_site_U_iso_or_equiv
_atom_site_adp_type
_atom_site_occupancy
_atom_site_site_symmetry_order
_atom_site_calc_flag
_atom_site_refinement_flags_posn
_atom_site_refinement_flags_adp
_atom_site_refinement_flags_occupancy
_atom_site_disorder_assembly
_atom_site_disorder_group
Cu1 Cu 1.36344(8) 0.50149(6) 0.54778(2) 0.02249(19) Uani 1 1 d . . . . .
N1 N 1.4740(5) 0.3900(4) 0.51376(13) 0.0255(13) Uani 1 1 d . . . . .
H1A H 1.5180 0.3406 0.5281 0.031 Uiso 1 1 calc R U . . .
H1B H 1.4106 0.3567 0.4985 0.031 Uiso 1 1 calc R U . . .
C2 C 1.5828(7) 0.4485(6) 0.49160(18) 0.0356(19) Uani 1 1 d . . . . .
H2A H 1.5396 0.4709 0.4675 0.043 Uiso 1 1 calc R U . . .
H2B H 1.6668 0.4015 0.4862 0.043 Uiso 1 1 calc R U . . .
C3 C 1.6333(7) 0.5448(6) 0.51299(19) 0.0307(17) Uani 1 1 d . . . . .
H3A H 1.6878 0.5230 0.5356 0.037 Uiso 1 1 calc R U . . .
H3B H 1.6975 0.5894 0.4972 0.037 Uiso 1 1 calc R U . . .
N4 N 1.5017(6) 0.6040(4) 0.52341(14) 0.0294(14) Uani 1 1 d . . . . .
H4A H 1.4599 0.6285 0.5023 0.035 Uiso 1 1 calc R U . . .
C5 C 1.5208(7) 0.6932(5) 0.54877(18) 0.0359(18) Uani 1 1 d . . . . .
H5A H 1.5708 0.7525 0.5358 0.043 Uiso 1 1 calc R U . . .
H5B H 1.5805 0.6714 0.5705 0.043 Uiso 1 1 calc R U . . .
C6 C 1.3706(7) 0.7282(5) 0.56167(19) 0.0351(17) Uani 1 1 d . . . . .
H6A H 1.3793 0.7847 0.5809 0.042 Uiso 1 1 calc R U . . .
H6B H 1.3144 0.7569 0.5403 0.042 Uiso 1 1 calc R U . . .
N7 N 1.2965(5) 0.6340(4) 0.57746(14) 0.0273(14) Uani 1 1 d . . . . .
H7A H 1.1994 0.6416 0.5756 0.033 Uiso 1 1 calc R U . . .
H7B H 1.3196 0.6266 0.6018 0.033 Uiso 1 1 calc R U . . .
N11 N 1.5203(5) 0.4417(4) 0.59930(13) 0.0277(13) Uani 1 1 d . . . . .
H11A H 1.5974 0.4050 0.5907 0.033 Uiso 1 1 calc R U . . .
H11B H 1.5519 0.4972 0.6130 0.033 Uiso 1 1 calc R U . . .
C12 C 1.4230(7) 0.3731(6) 0.62112(17) 0.0326(18) Uani 1 1 d . . . . .
H12A H 1.3695 0.4166 0.6397 0.039 Uiso 1 1 calc R U . . .
H12B H 1.4809 0.3192 0.6348 0.039 Uiso 1 1 calc R U . . .
C13 C 1.3159(7) 0.3179(5) 0.59548(18) 0.0328(17) Uani 1 1 d . . . . .
H13A H 1.3690 0.2709 0.5779 0.039 Uiso 1 1 calc R U . . .
H13B H 1.2488 0.2732 0.6105 0.039 Uiso 1 1 calc R U . . .
N14 N 1.2317(5) 0.3980(4) 0.57421(14) 0.0278(14) Uani 1 1 d . . . . .
H14A H 1.1796 0.4357 0.5909 0.033 Uiso 1 1 calc R U . . .
C15 C 1.1276(7) 0.3520(6) 0.54740(19) 0.0364(19) Uani 1 1 d . . . . .
H15A H 1.0579 0.3055 0.5608 0.044 Uiso 1 1 calc R U . . .
H15B H 1.1804 0.3078 0.5289 0.044 Uiso 1 1 calc R U . . .
C16 C 1.0461(7) 0.4394(6) 0.5275(2) 0.043(2) Uani 1 1 d . . . . .
H16A H 0.9771 0.4080 0.5093 0.052 Uiso 1 1 calc R U . . .
H16B H 0.9897 0.4817 0.5459 0.052 Uiso 1 1 calc R U . . .
N17 N 1.1501(6) 0.5087(5) 0.50794(15) 0.0398(16) Uani 1 1 d . . . . .
H17A H 1.1159 0.5757 0.5060 0.048 Uiso 1 1 calc R U . . .
H17B H 1.1699 0.4837 0.4849 0.048 Uiso 1 1 calc R U . . .
Cu2 Cu 0.15630(8) 0.45342(6) 0.82791(2) 0.0244(2) Uani 1 1 d . . . . .
N21 N 0.1977(5) 0.3092(4) 0.80372(13) 0.0283(13) Uani 1 1 d . . . . .
H21A H 0.1922 0.3151 0.7787 0.034 Uiso 1 1 calc R U . . .
H21B H 0.2883 0.2877 0.8097 0.034 Uiso 1 1 calc R U . . .
C22 C 0.0917(7) 0.2302(5) 0.81685(18) 0.0342(18) Uani 1 1 d . . . . .
H22A H 0.1270 0.1961 0.8401 0.041 Uiso 1 1 calc R U . . .
H22B H 0.0779 0.1742 0.7977 0.041 Uiso 1 1 calc R U . . .
C23 C -0.0500(7) 0.2867(6) 0.82410(18) 0.0332(17) Uani 1 1 d . . . . .
H23B H -0.0922 0.3133 0.8004 0.040 Uiso 1 1 calc R U . . .
H23A H -0.1207 0.2379 0.8361 0.040 Uiso 1 1 calc R U . . .
N24 N -0.0154(5) 0.3763(4) 0.84923(14) 0.0232(13) Uani 1 1 d . . . . .
H24A H 0.0112 0.3490 0.8715 0.028 Uiso 1 1 calc R U . . .
C25 C -0.1334(7) 0.4538(6) 0.8560(2) 0.0354(19) Uani 1 1 d . . . . .
H25A H -0.2104 0.4217 0.8717 0.042 Uiso 1 1 calc R U . . .
H25B H -0.1772 0.4768 0.8320 0.042 Uiso 1 1 calc R U . . .
C26 C -0.0645(8) 0.5467(6) 0.87567(19) 0.040(2) Uani 1 1 d . . . . .
H26A H -0.1369 0.6042 0.8794 0.048 Uiso 1 1 calc R U . . .
H26B H -0.0275 0.5244 0.9005 0.048 Uiso 1 1 calc R U . . .
N27 N 0.0572(6) 0.5853(4) 0.85192(14) 0.0304(14) Uani 1 1 d . . . . .
H27A H 0.1218 0.6216 0.8659 0.037 Uiso 1 1 calc R U . . .
H27B H 0.0232 0.6291 0.8340 0.037 Uiso 1 1 calc R U . . .
N31 N 0.3244(6) 0.4400(5) 0.87791(16) 0.0396(16) Uani 1 1 d . . . . .
H31A H 0.2929 0.4765 0.8980 0.047 Uiso 1 1 calc R U . . .
H31B H 0.3381 0.3715 0.8845 0.047 Uiso 1 1 calc R U . . .
C32 C 0.4586(8) 0.4862(7) 0.8633(2) 0.047(2) Uani 1 1 d . . . . .
H32A H 0.5174 0.4302 0.8510 0.056 Uiso 1 1 calc R U . . .
H32B H 0.5165 0.5165 0.8841 0.056 Uiso 1 1 calc R U . . .
C33 C 0.4215(7) 0.5738(6) 0.8351(2) 0.043(2) Uani 1 1 d . . . . .
H33A H 0.3696 0.6326 0.8479 0.052 Uiso 1 1 calc R U . . .
H33B H 0.5121 0.6029 0.8241 0.052 Uiso 1 1 calc R U . . .
N34 N 0.3286(6) 0.5292(5) 0.80519(15) 0.0339(15) Uani 1 1 d . . . . .
H34A H 0.3819 0.4797 0.7932 0.041 Uiso 1 1 calc R U . A 1
C35 C 0.2856(8) 0.6092(6) 0.7771(2) 0.042(2) Uani 1 1 d . . . . .
H35A H 0.3737 0.6397 0.7652 0.051 Uiso 1 1 calc R U . . .
H35B H 0.2321 0.6679 0.7895 0.051 Uiso 1 1 calc R U . . .
C36 C 0.1903(8) 0.5594(6) 0.74750(18) 0.0393(19) Uani 1 1 d . . . . .
H36A H 0.1655 0.6138 0.7285 0.047 Uiso 1 1 calc R U . . .
H36B H 0.2449 0.5017 0.7349 0.047 Uiso 1 1 calc R U . . .
N37 N 0.0570(6) 0.5160(5) 0.76319(14) 0.0355(15) Uani 1 1 d . . . . .
H37A H 0.0225 0.4612 0.7496 0.043 Uiso 1 1 calc R U . . .
H37B H -0.0125 0.5660 0.7656 0.043 Uiso 1 1 calc R U . . .
N41 N 1.0580(6) 0.4780(5) 0.64099(16) 0.0498(19) Uani 1 1 d . . . . .
H41A H 1.0887 0.4477 0.6624 0.060 Uiso 1 1 calc R U . . .
H41B H 1.0638 0.5493 0.6431 0.060 Uiso 1 1 calc R U . . .
C42 C 0.9124(8) 0.4446(7) 0.6317(2) 0.055(3) Uani 1 1 d . . . . .
H42A H 0.9178 0.3928 0.6109 0.066 Uiso 1 1 calc R U . . .
H42B H 0.8575 0.5074 0.6226 0.066 Uiso 1 1 calc R U . . .
C43 C 0.8279(8) 0.3944(6) 0.6635(2) 0.051(2) Uani 1 1 d D . . . .
H43A H 0.7371 0.3633 0.6534 0.062 Uiso 1 1 calc R U . . .
H43B H 0.8863 0.3355 0.6742 0.062 Uiso 1 1 calc R U . . .
N44 N 0.7914(6) 0.4670(5) 0.69279(17) 0.0495(18) Uani 1 1 d D . . . .
H44A H 0.7349 0.5170 0.6821 0.059 Uiso 0.541(11) 1 d R U P B 1
H44B H 0.7345 0.5201 0.6843 0.059 Uiso 0.459(11) 1 d R U P B 2
C45 C 0.7169(14) 0.4363(13) 0.7271(4) 0.047(4) Uani 0.541(11) 1 d D U P B 1
H45A H 0.7094 0.4995 0.7435 0.056 Uiso 0.541(11) 1 calc R U P B 1
H45B H 0.7765 0.3824 0.7402 0.056 Uiso 0.541(11) 1 calc R U P B 1
C46 C 0.5706(12) 0.3927(11) 0.7212(4) 0.038(3) Uani 0.541(11) 1 d D U P B 1
H46A H 0.5775 0.3279 0.7055 0.046 Uiso 0.541(11) 1 calc R U P B 1
H46B H 0.5107 0.4455 0.7076 0.046 Uiso 0.541(11) 1 calc R U P B 1
N47 N 0.4985(15) 0.3656(12) 0.7568(4) 0.040(3) Uani 0.541(11) 1 d D U P B 1
H47A H 0.5677 0.3378 0.7717 0.049 Uiso 0.541(11) 1 calc R U P B 1
H47B H 0.4359 0.3124 0.7517 0.049 Uiso 0.541(11) 1 calc R U P B 1
C45' C 0.704(2) 0.3900(13) 0.7190(5) 0.049(4) Uiso 0.459(11) 1 d D U P B 2
H45C H 0.6384 0.3445 0.7040 0.058 Uiso 0.459(11) 1 calc R U P B 2
H45D H 0.7722 0.3433 0.7330 0.058 Uiso 0.459(11) 1 calc R U P B 2
C46' C 0.6216(16) 0.4553(13) 0.7445(4) 0.039(4) Uiso 0.459(11) 1 d D U P B 2
H46C H 0.5687 0.5107 0.7303 0.047 Uiso 0.459(11) 1 calc R U P B 2
H46D H 0.6890 0.4916 0.7620 0.047 Uiso 0.459(11) 1 calc R U P B 2
N47' N 0.516(2) 0.3911(15) 0.7662(5) 0.046(5) Uiso 0.459(11) 1 d D U P B 2
H47C H 0.5639 0.3489 0.7824 0.055 Uiso 0.459(11) 1 calc R U P B 2
H47D H 0.4645 0.3494 0.7506 0.055 Uiso 0.459(11) 1 calc R U P B 2
I1 I 1.73136(4) 0.19998(4) 0.56435(2) 0.03126(11) Uani 1 1 d . . . . .
I2 I 1.43567(4) 0.74885(4) 0.43897(2) 0.03182(11) Uani 1 1 d . . . . .
I3 I 0.52432(5) 0.17143(4) 0.83508(2) 0.03522(12) Uani 1 1 d . . . . .
I4 I 0.19496(5) 0.24092(4) 0.70476(2) 0.03619(12) Uani 1 1 d . . . . .

loop_
_atom_site_aniso_label
_atom_site_aniso_U_11
_atom_site_aniso_U_22
_atom_site_aniso_U_33
_atom_site_aniso_U_23
_atom_site_aniso_U_13
_atom_site_aniso_U_12
Cu1 0.0226(4) 0.0216(4) 0.0233(5) 0.0003(4) 0.0010(3) -0.0015(4)
N1 0.027(3) 0.029(3) 0.020(3) 0.001(3) -0.003(3) 0.003(3)
C2 0.035(4) 0.043(5) 0.029(4) -0.004(4) 0.005(3) -0.003(4)
C3 0.023(4) 0.034(4) 0.035(4) 0.007(4) 0.011(3) -0.003(4)
N4 0.032(3) 0.034(3) 0.023(3) 0.004(3) -0.002(3) 0.000(3)
C5 0.040(4) 0.026(4) 0.041(4) 0.006(4) 0.001(4) -0.012(4)
C6 0.041(4) 0.023(4) 0.041(4) -0.008(4) -0.007(4) -0.001(3)
N7 0.023(3) 0.028(3) 0.032(3) -0.002(3) -0.008(3) 0.001(3)
N11 0.033(3) 0.027(3) 0.023(3) -0.003(3) 0.001(3) 0.004(3)
C12 0.042(4) 0.036(4) 0.020(4) 0.008(3) -0.001(3) 0.005(4)
C13 0.035(4) 0.022(4) 0.042(5) 0.005(4) 0.003(3) 0.002(4)
N14 0.026(3) 0.028(3) 0.029(3) -0.006(3) 0.006(3) 0.000(3)
C15 0.032(4) 0.038(5) 0.039(5) -0.005(4) 0.001(4) -0.013(4)
C16 0.029(4) 0.055(6) 0.046(5) -0.013(4) -0.013(4) -0.007(4)
N17 0.048(4) 0.034(4) 0.037(4) -0.008(3) -0.008(3) 0.006(3)
Cu2 0.0237(4) 0.0230(4) 0.0265(5) -0.0019(4) 0.0026(4) -0.0019(4)
N21 0.029(3) 0.030(3) 0.025(3) -0.001(3) 0.006(3) -0.001(3)
C22 0.048(4) 0.024(4) 0.030(4) -0.005(3) 0.001(3) -0.007(4)
C23 0.027(4) 0.037(4) 0.035(4) -0.001(4) 0.003(3) -0.012(4)
N24 0.023(3) 0.025(3) 0.021(3) 0.004(2) 0.001(2) 0.002(3)
C25 0.026(4) 0.037(5) 0.043(5) 0.003(4) 0.005(3) 0.001(4)
C26 0.049(5) 0.040(5) 0.030(4) -0.001(4) 0.013(4) 0.013(4)
N27 0.035(3) 0.030(3) 0.026(3) -0.004(3) -0.004(3) 0.004(3)
N31 0.035(3) 0.032(4) 0.052(4) -0.001(3) -0.006(3) -0.001(3)
C32 0.031(4) 0.057(6) 0.052(6) -0.014(5) -0.012(4) -0.006(4)
C33 0.030(4) 0.034(5) 0.066(6) -0.018(5) 0.010(4) -0.018(4)
N34 0.035(3) 0.029(3) 0.038(4) -0.003(3) 0.007(3) -0.004(3)
C35 0.047(5) 0.032(4) 0.049(5) 0.002(4) 0.018(4) -0.007(4)
C36 0.054(5) 0.037(5) 0.028(4) 0.007(4) 0.006(4) 0.005(4)
N37 0.041(4) 0.030(4) 0.035(4) 0.001(3) 0.002(3) 0.003(3)
N41 0.049(4) 0.053(5) 0.048(5) -0.014(4) 0.004(3) -0.002(4)
C42 0.040(5) 0.066(7) 0.059(6) -0.026(5) 0.005(4) -0.012(5)
C43 0.030(4) 0.033(5) 0.091(7) 0.007(5) -0.007(5) -0.005(4)
N44 0.046(4) 0.052(5) 0.051(5) 0.012(4) 0.013(4) -0.003(4)
C45 0.046(7) 0.036(7) 0.058(7) 0.003(6) 0.002(6) -0.006(6)
C46 0.034(6) 0.036(6) 0.043(7) 0.008(6) 0.000(6) 0.001(6)
N47 0.035(6) 0.049(7) 0.038(6) -0.008(6) 0.012(6) 0.004(5)
I1 0.0351(2) 0.0320(3) 0.0267(2) -0.0015(2) 0.0006(2) 0.0073(2)
I2 0.0301(2) 0.0379(3) 0.0274(2) 0.0008(3) 0.0007(2) -0.0022(2)
I3 0.0391(3) 0.0357(3) 0.0308(3) 0.0064(2) -0.0048(2) 0.0001(2)
I4 0.0441(3) 0.0365(3) 0.0280(2) -0.0004(2) -0.0009(2) -0.0023(3)

loop_
_atom_type_symbol
_atom_type_description
_atom_type_scat_dispersion_real
_atom_type_scat_dispersion_imag
_atom_type_scat_source
C C 0.0033 0.0016 'International Tables Vol C Tables 4.2.6.8 and 6.1.1.4'
H H 0.0000 0.0000 'International Tables Vol C Tables 4.2.6.8 and 6.1.1.4'
Cu Cu 0.3201 1.2651 'International Tables Vol C Tables 4.2.6.8 and 6.1.1.4'
I I -0.4742 1.8119 'International Tables Vol C Tables 4.2.6.8 and 6.1.1.4'
N N 0.0061 0.0033 'International Tables Vol C Tables 4.2.6.8 and 6.1.1.4'

loop_
_geom_angle_atom_site_label_1
_geom_angle_atom_site_label_2
_geom_angle_atom_site_label_3
_geom_angle
N4 Cu1 N14 177.3(2)
N4 Cu1 N7 84.0(2)
N14 Cu1 N7 95.7(2)
N4 Cu1 N1 82.6(2)
N14 Cu1 N1 97.6(2)
N7 Cu1 N1 166.2(2)
N4 Cu1 N17 103.5(2)
N14 Cu1 N17 79.2(2)
N7 Cu1 N17 91.8(2)
N1 Cu1 N17 94.31(19)
N4 Cu1 N11 98.62(19)
N14 Cu1 N11 78.70(19)
N7 Cu1 N11 92.03(18)
N1 Cu1 N11 86.97(18)
N17 Cu1 N11 157.86(19)
C2 N1 Cu1 107.8(4)
N1 C2 C3 109.7(5)
N4 C3 C2 106.4(5)
C5 N4 C3 116.7(5)
C5 N4 Cu1 107.5(4)
C3 N4 Cu1 107.9(4)
N4 C5 C6 107.6(5)
N7 C6 C5 107.6(5)
C6 N7 Cu1 108.1(4)
C12 N11 Cu1 102.7(4)
N11 C12 C13 110.1(5)
N14 C13 C12 109.9(5)
C15 N14 C13 114.0(5)
C15 N14 Cu1 109.8(4)
C13 N14 Cu1 111.4(4)
C15 N14 N41 107.4(4)
C13 N14 N41 95.5(4)
Cu1 N14 N41 118.1(3)
N14 C15 C16 110.1(6)
N17 C16 C15 109.4(5)
C16 N17 Cu1 102.9(4)
N24 Cu2 N34 178.6(2)
N24 Cu2 N21 83.1(2)
N34 Cu2 N21 95.8(2)
N24 Cu2 N27 83.3(2)
N34 Cu2 N27 97.7(2)
N21 Cu2 N27 164.6(2)
N24 Cu2 N31 101.1(2)
N34 Cu2 N31 79.9(2)
N21 Cu2 N31 97.7(2)
N27 Cu2 N31 91.8(2)
N24 Cu2 N37 101.96(19)
N34 Cu2 N37 77.0(2)
N21 Cu2 N37 87.52(19)
N27 Cu2 N37 88.5(2)
N31 Cu2 N37 156.79(19)
C22 N21 Cu2 109.9(4)
N21 C22 C23 108.1(6)
N24 C23 C22 106.2(5)
C23 N24 C25 116.3(5)
C23 N24 Cu2 107.9(4)
C25 N24 Cu2 108.8(4)
N24 C25 C26 106.2(5)
N27 C26 C25 107.6(5)
C26 N27 Cu2 107.8(4)
C32 N31 Cu2 104.7(4)
N31 C32 C33 109.5(6)
N34 C33 C32 109.5(6)
C35 N34 C33 113.0(6)
C35 N34 Cu2 112.6(4)
C33 N34 Cu2 109.9(4)
C35 N34 N47' 104.3(6)
C33 N34 N47' 103.8(6)
Cu2 N34 N47' 112.9(4)
C35 N34 N47 101.9(5)
C33 N34 N47 111.3(5)
Cu2 N34 N47 107.9(3)
N34 C35 C36 110.5(6)
N37 C36 C35 112.0(5)
C36 N37 Cu2 99.2(4)
C42 N41 N14 102.2(4)
N41 C42 C43 115.2(7)
N44 C43 C42 113.9(7)
C43 N44 C45 123.9(9)
C43 N44 C45' 99.4(8)
N44 C45 C46 114.2(11)
C45 C46 N47 112.0(11)
C46 N47 N34 123.7(10)
C46' C45' N44 107.3(12)
C45' C46' N47' 111.5(13)
C46' N47' N34 108.9(11)

loop_
_geom_bond_atom_site_label_1
_geom_bond_atom_site_label_2
_geom_bond_distance
Cu1 N4 2.007(5)
Cu1 N14 2.011(5)
Cu1 N7 2.065(5)
Cu1 N1 2.114(5)
Cu1 N17 2.424(5)
Cu1 N11 2.455(5)
N1 C2 1.472(8)
C2 C3 1.503(9)
C3 N4 1.467(8)
N4 C5 1.450(8)
C5 C6 1.520(8)
C6 N7 1.477(7)
N11 C12 1.466(7)
C12 C13 1.512(8)
C13 N14 1.480(7)
N14 C15 1.472(7)
N14 N41 3.041(7)
C15 C16 1.506(9)
C16 N17 1.470(8)
Cu2 N24 2.002(5)
Cu2 N34 2.018(5)
Cu2 N21 2.042(5)
Cu2 N27 2.075(5)
Cu2 N31 2.368(5)
Cu2 N37 2.607(5)
N21 C22 1.466(8)
C22 C23 1.505(9)
C23 N24 1.473(8)
N24 C25 1.475(8)
C25 C26 1.503(9)
C26 N27 1.485(8)
N31 C32 1.458(9)
C32 C33 1.530(10)
C33 N34 1.478(8)
N34 C35 1.474(8)
N34 N47' 2.816(18)
N34 N47 3.106(15)
C35 C36 1.508(9)
C36 N37 1.454(8)
N41 C42 1.440(8)
C42 C43 1.513(10)
C43 N44 1.428(9)
N44 C45 1.455(11)
N44 C45' 1.564(14)
C45 C46 1.467(15)
C46 N47 1.474(13)
C45' C46' 1.445(16)
C46' N47' 1.477(15)

loop_
_geom_hbond_atom_site_label_D
_geom_hbond_atom_site_label_H
_geom_hbond_atom_site_label_A
_geom_hbond_distance_DH
_geom_hbond_distance_HA
_geom_hbond_distance_DA
_geom_hbond_angle_DHA
_geom_hbond_site_symmetry_A
N1 H1A I1 0.90 2.94 3.814(5) 164.6 .
N1 H1B I1 0.90 2.87 3.746(5) 163.5 4_456
N4 H4A I2 0.90 2.73 3.575(5) 156.6 .
N7 H7A I2 0.90 2.83 3.674(5) 155.9 4_466
N7 H7B I3 0.90 2.73 3.563(5) 154.2 3_756
N11 H11A I1 0.90 3.00 3.811(5) 150.3 .
N11 H11B I3 0.90 2.95 3.738(5) 147.0 3_756
N14 H14A N41 0.90 2.17 3.041(7) 161.4 .
N17 H17B I1 0.90 2.95 3.753(6) 148.8 4_456
N21 H21A I4 0.90 2.80 3.639(5) 155.5 .
N21 H21B I3 0.90 2.77 3.640(5) 163.7 .
N24 H24A I2 0.90 2.75 3.645(5) 173.4 2_665
N27 H27A I1 0.90 3.00 3.846(5) 157.6 3_756
N27 H27B I4 0.90 2.81 3.645(5) 154.5 3_556
N31 H31A I1 0.90 3.12 3.894(6) 145.6 3_756
N34 H34A N47 0.90 2.21 3.106(15) 172.3 .
N37 H37B I4 0.90 2.96 3.826(6) 162.7 3_556
N41 H41A I4 0.90 3.16 3.953(7) 148.3 1_655
N44 H44B I3 0.90 3.12 3.999(6) 165.5 3_656
N47 H47A I3 0.90 3.11 3.718(15) 127.0 .
N47 H47B I4 0.90 2.92 3.699(15) 146.0 .
N47' H47C I3 0.90 2.94 3.697(19) 143.1 .
N47' H47D I4 0.90 3.27 4.133(19) 162.4 .
